data_7116132
loop_
_publ_author_name
'Matthew D. Jones'
'Stuart L. Hancock'
'Paul McKeown'
'Pascal M. Schafer'
'Antoine Buchard'
'Lynne H. Thomas'
'Mary F. Mahon'
'John P. Lowe'

_publ_section_title
;
 Zirconium complexes of bipyrrolidine derived salan ligands for the
 isoselective polymerisation of rac-lactide
;
_journal_name_full Chem.Commun.
_journal_page_first 15967
_journal_paper_doi 10.1039/C4cc07871C
_journal_volume 50
_journal_year 2014
_chemical_absolute_configuration ad
_chemical_formula_sum 'C32 H48 N2 O4 Zr'
_chemical_formula_weight 615.94
_chemical_name_systematic
;
 ?
;
_space_group_crystal_system tetragonal
_space_group_IT_number 76
_space_group_name_Hall 'P 4w'
_space_group_name_H-M_alt 'P 41'
_symmetry_space_group_name_Hall 'P 4w'
_symmetry_space_group_name_H-M 'P 41'
_atom_sites_solution_hydrogens geom
_audit_creation_date 2014-09-23T15:56:17-00:00
_audit_creation_method 'WinGX routine CIF_UPDATE'
_cell_angle_alpha 90
_cell_angle_beta 90
_cell_angle_gamma 90
_cell_formula_units_Z 4
_cell_length_a 10.40580(10)
_cell_length_b 10.40580(10)
_cell_length_c 28.7670(2)
_cell_measurement_temperature 150(2)
_cell_volume 3114.91(5)
_computing_structure_refinement 'SHELXL-2013 (Sheldrick, 2013)'
_diffrn_ambient_temperature 150(2)
_diffrn_detector 'CCD plate'
_diffrn_detector_area_resol_mean 8.1150
_diffrn_detector_type EosS2
_diffrn_measured_fraction_theta_full 1
_diffrn_measured_fraction_theta_max 0.997
_diffrn_measurement_device 'four-circle diffractometer'
_diffrn_measurement_device_type 'SuperNova, Dual, Cu at zero, EosS2'
_diffrn_radiation_monochromator mirror
_diffrn_radiation_probe x-ray
_diffrn_radiation_type 'Cu K\a'
_diffrn_radiation_wavelength 1.54184
_diffrn_reflns_Laue_measured_fraction_full 1
_diffrn_reflns_Laue_measured_fraction_max 0.997
_diffrn_reflns_limit_h_max 12
_diffrn_reflns_limit_h_min -8
_diffrn_reflns_limit_k_max 12
_diffrn_reflns_limit_k_min -8
_diffrn_reflns_limit_l_max 35
_diffrn_reflns_limit_l_min -35
_diffrn_reflns_number 4868
_diffrn_reflns_point_group_measured_fraction_full 1
_diffrn_reflns_point_group_measured_fraction_max 0.99
_diffrn_reflns_theta_full 67.684
_diffrn_reflns_theta_max 71.855
_diffrn_reflns_theta_min 4.249
_diffrn_source 'sealed X-ray tube'
_diffrn_source_type 'SuperNova (Cu) X-ray Source'
_exptl_absorpt_coefficient_mu 3.181
_exptl_absorpt_correction_T_max 1.00000
_exptl_absorpt_correction_T_min 0.84777
_exptl_absorpt_correction_type multi-scan
_exptl_absorpt_process_details
;
CrysAlisPro, Agilent Technologies,
Version 1.171.37.33 (release 27-03-2014 CrysAlis171 .NET)
(compiled Mar 27 2014,17:12:48)
Empirical absorption correction using spherical harmonics,
 implemented in SCALE3 ABSPACK scaling algorithm.
Empirical absorption correction using spherical harmonics,
 implemented in SCALE3 ABSPACK scaling algorithm.
;
_exptl_crystal_colour 'clear light colourless'
_exptl_crystal_density_diffrn 1.313
_exptl_crystal_description irregular
_exptl_crystal_F_000 1304
_exptl_crystal_size_max 0.3000
_exptl_crystal_size_mid 0.2000
_exptl_crystal_size_min 0.2000
_refine_diff_density_max 1.239
_refine_diff_density_min -1.438
_refine_diff_density_rms 0.13
_refine_ls_abs_structure_details
;
 Flack x determined using 1677 quotients [(I+)-(I-)]/[(I+)+(I-)]
 (Parsons and Flack (2004), Acta Cryst. A60, s61).
;
_refine_ls_abs_structure_Flack 0.02(2)
_refine_ls_extinction_method none
_refine_ls_goodness_of_fit_ref 1.095
_refine_ls_hydrogen_treatment constr
_refine_ls_matrix_type full
_refine_ls_number_parameters 361
_refine_ls_number_reflns 4868
_refine_ls_number_restraints 13
_refine_ls_restrained_S_all 1.094
_refine_ls_R_factor_all 0.0703
_refine_ls_R_factor_gt 0.0703
_refine_ls_shift/su_max 0
_refine_ls_shift/su_mean 0
_refine_ls_structure_factor_coef Fsqd
_refine_ls_weighting_details 'w=1/[\s^2^(Fo^2^)+(0.1534P)^2^] where P=(Fo^2^+2Fc^2^)/3'
_refine_ls_weighting_scheme calc
_refine_ls_wR_factor_ref 0.1914
_reflns_number_gt 4831
_reflns_number_total 4868
_reflns_threshold_expression 'I > 2\s(I)'
_cod_data_source_file c4cc07871c2.cif
_cod_data_source_block Zr(1)(OiPr)2
_cod_original_cell_volume 3114.91(6)
_cod_database_code 7116132
_shelx_space_group_comment
;
The symmetry employed for this shelxl refinement is uniquely defined
by the following loop, which should always be used as a source of
symmetry information in preference to the above space-group names.
They are only intended as comments.
;
_twin_individual_twin_lattice_type pmt

loop_
_space_group_symop_operation_xyz
'x, y, z'
'-y, x, z+1/4'
'-x, -y, z+1/2'
'y, -x, z+3/4'

loop_
_atom_site_label
_atom_site_fract_x
_atom_site_fract_y
_atom_site_fract_z
_atom_site_U_iso_or_equiv
_atom_site_adp_type
_atom_site_calc_flag
_atom_site_occupancy
_atom_site_type_symbol
Zr01 0.27138(9) 0.15035(10) 0.84527(3) 0.0198(2) Uani d 1 Zr
O1 0.4173(9) 0.1371(11) 0.8014(4) 0.031(2) Uani d 1 O
N1 0.1836(10) 0.3360(9) 0.8035(4) 0.017(2) Uani d 1 N
C1 0.5526(14) 0.1270(14) 0.7939(5) 0.030(3) Uani d 1 C
H1 0.5666 0.0689 0.7667 0.036 Uiso calc 1 H
O2 0.2818(10) 0.0030(11) 0.8862(3) 0.029(2) Uani d 1 O
N2 0.0946(9) 0.2410(9) 0.8899(4) 0.0148(19) Uani d 1 N
C2 0.6035(16) 0.2581(15) 0.7814(6) 0.041(4) Uani d 1 C
H2A 0.558 0.2904 0.7539 0.061 Uiso calc 1 H
H2B 0.6956 0.252 0.7745 0.061 Uiso calc 1 H
H2C 0.5902 0.3171 0.8075 0.061 Uiso calc 1 H
O3 0.1370(9) 0.0655(9) 0.8021(3) 0.0242(19) Uani d 1 O
C3 0.6153(15) 0.0676(15) 0.8349(7) 0.046(5) Uani d 1 C
H3A 0.6115 0.1272 0.8613 0.07 Uiso calc 1 H
H3B 0.7053 0.0486 0.8276 0.07 Uiso calc 1 H
H3C 0.5706 -0.0122 0.843 0.07 Uiso calc 1 H
O4 0.3599(8) 0.2809(10) 0.8886(3) 0.0244(19) Uani d 1 O
C4 0.2813(15) -0.1016(16) 0.9167(5) 0.034(3) Uani d 1 C
H4 0.2207 -0.0839 0.9429 0.041 Uiso calc 1 H
C5 0.2388(18) -0.2185(17) 0.8915(7) 0.047(4) Uani d 1 C
H5A 0.1493 -0.2081 0.8817 0.071 Uiso calc 1 H
H5B 0.2459 -0.2933 0.9121 0.071 Uiso calc 1 H
H5C 0.2934 -0.2314 0.8641 0.071 Uiso calc 1 H
C6 0.4164(17) -0.1167(18) 0.9357(7) 0.043(4) Uani d 1 C
H6A 0.4754 -0.1367 0.9102 0.065 Uiso calc 1 H
H6B 0.4179 -0.1867 0.9585 0.065 Uiso calc 1 H
H6C 0.4431 -0.0365 0.9507 0.065 Uiso calc 1 H
C7 0.0500(12) 0.0907(12) 0.7694(4) 0.019(2) Uani d 1 C
C8 -0.0482(14) 0.0022(14) 0.7607(5) 0.027(3) Uani d 1 C
C9 -0.1378(14) 0.0353(12) 0.7271(5) 0.027(3) Uani d 1 C
H9 -0.2059 -0.0233 0.7213 0.032 Uiso calc 1 H
C10 -0.1351(13) 0.1476(14) 0.7014(4) 0.024(3) Uani d 1 C
C11 -0.0329(11) 0.2319(13) 0.7105(4) 0.020(2) Uani d 1 C
H11 -0.0263 0.3093 0.6931 0.024 Uiso calc 1 H
C12 0.0601(13) 0.2048(13) 0.7445(5) 0.023(3) Uani d 1 C
C13 -0.0541(15) -0.1175(13) 0.7875(5) 0.030(3) Uani d 1 C
H13A 0.0264 -0.1652 0.7835 0.045 Uiso calc 1 H
H13B -0.126 -0.1699 0.7764 0.045 Uiso calc 1 H
H13C -0.0664 -0.0975 0.8205 0.045 Uiso calc 1 H
C14 -0.2359(15) 0.1764(16) 0.6644(6) 0.037(3) Uani d 1 C
H14A -0.2401 0.1048 0.6423 0.055 Uiso calc 1 H
H14B -0.2124 0.2553 0.6478 0.055 Uiso calc 1 H
H14C -0.3199 0.1877 0.6792 0.055 Uiso calc 1 H
C15 0.1677(13) 0.2995(12) 0.7528(4) 0.022(3) Uani d 1 C
H15A 0.1507 0.3783 0.7344 0.026 Uiso calc 1 H
H15B 0.2492 0.2619 0.7414 0.026 Uiso calc 1 H
C33 0.2671(15) 0.4528(15) 0.8035(5) 0.031(3) Uani d 1 C
H33A 0.3379 0.4432 0.7807 0.038 Uiso calc 1 H
H33B 0.3046 0.4673 0.8347 0.038 Uiso calc 1 H
C17 0.1797(14) 0.5643(13) 0.7899(5) 0.029(3) Uani d 1 C
H17A 0.1796 0.5766 0.7558 0.035 Uiso calc 1 H
H17B 0.2084 0.645 0.8049 0.035 Uiso calc 1 H
C18 0.0457(14) 0.5258(14) 0.8072(5) 0.026(3) Uani d 1 C
H18A -0.0185 0.5339 0.782 0.031 Uiso calc 1 H
H18B 0.0189 0.5808 0.8336 0.031 Uiso calc 1 H
C19 0.0588(13) 0.3850(12) 0.8227(5) 0.022(3) Uani d 1 C
H19 -0.0137 0.3337 0.8094 0.026 Uiso calc 1 H
C20 0.0581(12) 0.3725(11) 0.8758(4) 0.016(2) Uani d 1 C
H20 0.1207 0.4351 0.8893 0.019 Uiso calc 1 H
C21 -0.0751(13) 0.3984(13) 0.8960(5) 0.023(3) Uani d 1 C
H21A -0.1223 0.4625 0.8771 0.027 Uiso calc 1 H
H21B -0.0695 0.4293 0.9284 0.027 Uiso calc 1 H
C22 -0.1399(13) 0.2657(17) 0.8934(6) 0.035(3) Uani d 1 C
H22A -0.2008 0.2619 0.8671 0.042 Uiso calc 1 H
H22B -0.1872 0.2472 0.9225 0.042 Uiso calc 1 H
C23 -0.0291(12) 0.1680(13) 0.8865(5) 0.025(3) Uani d 1 C
H23A -0.0327 0.1005 0.9107 0.03 Uiso calc 1 H
H23B -0.0363 0.1264 0.8556 0.03 Uiso calc 1 H
C24 0.1333(12) 0.2420(13) 0.9415(4) 0.021(2) Uani d 1 C
H24A 0.0557 0.2588 0.9605 0.025 Uiso calc 1 H
H24B 0.1657 0.1556 0.9499 0.025 Uiso calc 1 H
C25 0.2331(13) 0.3390(13) 0.9535(4) 0.024(2) Uani d 1 C
C26 0.2146(12) 0.4172(13) 0.9919(5) 0.024(3) Uani d 1 C
H26 0.1383 0.4091 1.0098 0.029 Uiso calc 1 H
C27 0.3070(15) 0.5076(14) 1.0045(6) 0.031(3) Uani d 1 C
C28 0.4132(15) 0.5217(15) 0.9766(5) 0.033(3) Uani d 1 C
H28 0.4741 0.5863 0.9843 0.04 Uiso calc 1 H
C29 0.4357(14) 0.4468(14) 0.9380(5) 0.026(3) Uani d 1 C
C30 0.3440(13) 0.3511(14) 0.9261(4) 0.024(3) Uani d 1 C
C31 0.5536(14) 0.4606(16) 0.9084(6) 0.039(4) Uani d 1 C
H31A 0.6084 0.3848 0.9122 0.058 Uiso calc 1 H
H31B 0.6011 0.5376 0.9178 0.058 Uiso calc 1 H
H31C 0.5282 0.4686 0.8757 0.058 Uiso calc 1 H
C32 0.290(2) 0.5893(19) 1.0477(6) 0.047(4) Uani d 1 C
H32A 0.2951 0.5344 1.0754 0.071 Uiso calc 1 H
H32B 0.2068 0.6323 1.0467 0.071 Uiso calc 1 H
H32C 0.3589 0.6539 1.049 0.071 Uiso calc 1 H

loop_
_atom_site_aniso_label
_atom_site_aniso_U_11
_atom_site_aniso_U_22
_atom_site_aniso_U_33
_atom_site_aniso_U_12
_atom_site_aniso_U_13
_atom_site_aniso_U_23
Zr01 0.0147(4) 0.0237(5) 0.0210(4) 0.0026(4) 0.0013(5) -0.0006(5)
O1 0.017(5) 0.044(6) 0.033(5) 0.004(4) 0.011(4) -0.004(5)
N1 0.024(5) 0.010(5) 0.018(5) -0.003(4) 0.004(4) 0.001(4)
C1 0.021(7) 0.030(8) 0.039(8) 0.003(5) 0.012(6) -0.008(6)
O2 0.023(5) 0.038(6) 0.027(5) 0.001(4) 0.002(4) 0.009(5)
N2 0.013(4) 0.008(4) 0.024(5) 0.001(4) 0.005(4) 0.002(4)
C2 0.036(8) 0.031(8) 0.056(10) 0.001(6) 0.022(8) 0.007(7)
O3 0.021(5) 0.027(5) 0.025(4) 0.002(4) -0.005(4) 0.000(4)
C3 0.039(8) 0.022(7) 0.078(13) 0.014(6) -0.008(9) 0.005(8)
O4 0.019(4) 0.036(5) 0.019(4) -0.004(4) 0.002(3) -0.007(4)
C4 0.040(9) 0.037(8) 0.027(7) -0.001(7) 0.002(6) -0.003(6)
C5 0.046(10) 0.039(9) 0.057(10) -0.013(8) -0.009(8) -0.012(8)
C6 0.037(8) 0.042(9) 0.050(9) 0.003(7) -0.023(8) 0.005(8)
C7 0.017(6) 0.024(6) 0.017(6) 0.009(5) 0.005(5) -0.005(5)
C8 0.028(7) 0.029(6) 0.023(6) 0.002(5) -0.003(6) -0.001(6)
C9 0.026(6) 0.020(6) 0.035(7) 0.000(5) 0.002(6) -0.011(5)
C10 0.022(6) 0.027(6) 0.024(6) 0.007(5) -0.002(5) -0.007(5)
C11 0.020(5) 0.017(5) 0.023(6) 0.004(5) 0.007(5) 0.003(5)
C12 0.023(6) 0.026(7) 0.019(6) 0.007(5) 0.004(5) -0.002(5)
C13 0.034(7) 0.022(6) 0.035(7) -0.007(6) 0.002(6) 0.001(5)
C14 0.022(7) 0.046(8) 0.042(8) 0.013(6) -0.014(7) 0.004(7)
C15 0.032(7) 0.018(6) 0.016(6) -0.008(5) 0.004(5) 0.004(5)
C33 0.039(8) 0.032(8) 0.024(6) -0.023(7) 0.000(6) 0.004(6)
C17 0.038(7) 0.018(6) 0.030(7) -0.010(6) 0.004(6) -0.002(5)
C18 0.031(7) 0.022(6) 0.024(6) 0.007(5) -0.007(6) 0.007(5)
C19 0.023(6) 0.021(6) 0.021(6) -0.010(5) -0.006(5) 0.000(5)
C20 0.017(6) 0.011(5) 0.020(5) 0.000(4) -0.006(5) -0.001(5)
C21 0.020(6) 0.028(6) 0.021(6) 0.002(5) -0.002(5) -0.001(5)
C22 0.013(6) 0.049(9) 0.042(8) -0.008(6) 0.008(6) -0.001(7)
C23 0.019(6) 0.024(6) 0.032(6) -0.015(5) 0.002(5) -0.005(5)
C24 0.021(5) 0.022(5) 0.020(6) -0.005(5) 0.004(4) 0.004(5)
C25 0.024(6) 0.029(7) 0.021(6) 0.004(5) -0.001(5) 0.001(5)
C26 0.016(6) 0.028(6) 0.028(7) 0.000(5) -0.003(5) 0.010(5)
C27 0.036(8) 0.024(7) 0.034(7) 0.013(5) -0.004(6) -0.006(6)
C28 0.031(7) 0.034(7) 0.034(7) 0.002(5) -0.012(6) -0.006(6)
C29 0.026(6) 0.024(6) 0.029(7) -0.004(5) -0.006(6) 0.000(6)
C30 0.021(6) 0.027(6) 0.025(6) 0.001(5) -0.010(5) 0.005(6)
C31 0.029(8) 0.043(9) 0.043(9) -0.012(7) -0.010(7) 0.002(8)
C32 0.058(12) 0.045(10) 0.039(9) 0.016(8) -0.011(9) -0.010(8)

loop_
_atom_type_symbol
_atom_type_description
_atom_type_scat_dispersion_real
_atom_type_scat_dispersion_imag
_atom_type_scat_source
C C 0.0181 0.0091 'International Tables Vol C Tables 4.2.6.8 and 6.1.1.4'
H H 0 0 'International Tables Vol C Tables 4.2.6.8 and 6.1.1.4'
N N 0.0311 0.018 'International Tables Vol C Tables 4.2.6.8 and 6.1.1.4'
O O 0.0492 0.0322 'International Tables Vol C Tables 4.2.6.8 and 6.1.1.4'
Zr Zr -0.1862 2.2449 'International Tables Vol C Tables 4.2.6.8 and 6.1.1.4'

loop_
_geom_angle_atom_site_label_1
_geom_angle_atom_site_label_2
_geom_angle_atom_site_label_3
_geom_angle
O2 Zr01 O1 106.8(4)
O2 Zr01 O4 97.4(5)
O1 Zr01 O4 95.1(4)
O2 Zr01 O3 93.7(4)
O1 Zr01 O3 96.1(4)
O4 Zr01 O3 161.2(3)
O2 Zr01 N2 91.6(4)
O1 Zr01 N2 160.6(4)
O4 Zr01 N2 76.3(3)
O3 Zr01 N2 88.4(4)
O2 Zr01 N1 160.5(4)
O1 Zr01 N1 91.6(4)
O4 Zr01 N1 86.8(4)
O3 Zr01 N1 77.9(4)
N2 Zr01 N1 70.8(3)
C1 O1 Zr01 149.1(10)
C33 N1 C19 103.2(10)
C33 N1 C15 105.4(9)
C19 N1 C15 110.1(10)
C33 N1 Zr01 115.2(9)
C19 N1 Zr01 114.2(7)
C15 N1 Zr01 108.3(7)
O1 C1 C3 110.2(13)
O1 C1 C2 108.4(13)
C3 C1 C2 114.4(14)
O1 C1 H1 107.9
C3 C1 H1 107.9
C2 C1 H1 107.9
C4 O2 Zr01 176.3(10)
C20 N2 C23 103.4(10)
C20 N2 C24 109.1(9)
C23 N2 C24 107.0(9)
C20 N2 Zr01 114.1(7)
C23 N2 Zr01 114.7(7)
C24 N2 Zr01 108.3(7)
C1 C2 H2A 109.5
C1 C2 H2B 109.5
H2A C2 H2B 109.5
C1 C2 H2C 109.5
H2A C2 H2C 109.5
H2B C2 H2C 109.5
C7 O3 Zr01 143.1(9)
C1 C3 H3A 109.5
C1 C3 H3B 109.5
H3A C3 H3B 109.5
C1 C3 H3C 109.5
H3A C3 H3C 109.5
H3B C3 H3C 109.5
C30 O4 Zr01 143.8(9)
O2 C4 C5 109.4(13)
O2 C4 C6 107.6(14)
C5 C4 C6 111.5(14)
O2 C4 H4 109.4
C5 C4 H4 109.4
C6 C4 H4 109.4
C4 C5 H5A 109.5
C4 C5 H5B 109.5
H5A C5 H5B 109.5
C4 C5 H5C 109.5
H5A C5 H5C 109.5
H5B C5 H5C 109.5
C4 C6 H6A 109.5
C4 C6 H6B 109.5
H6A C6 H6B 109.5
C4 C6 H6C 109.5
H6A C6 H6C 109.5
H6B C6 H6C 109.5
O3 C7 C12 118.7(12)
O3 C7 C8 119.6(12)
C12 C7 C8 121.7(12)
C9 C8 C7 116.9(13)
C9 C8 C13 123.3(13)
C7 C8 C13 119.7(12)
C10 C9 C8 124.7(14)
C10 C9 H9 117.7
C8 C9 H9 117.7
C9 C10 C11 116.4(12)
C9 C10 C14 121.7(14)
C11 C10 C14 121.9(13)
C10 C11 C12 121.7(12)
C10 C11 H11 119.2
C12 C11 H11 119.2
C7 C12 C11 118.6(12)
C7 C12 C15 122.2(12)
C11 C12 C15 119.2(12)
C8 C13 H13A 109.5
C8 C13 H13B 109.5
H13A C13 H13B 109.5
C8 C13 H13C 109.5
H13A C13 H13C 109.5
H13B C13 H13C 109.5
C10 C14 H14A 109.5
C10 C14 H14B 109.5
H14A C14 H14B 109.5
C10 C14 H14C 109.5
H14A C14 H14C 109.5
H14B C14 H14C 109.5
C12 C15 N1 113.3(10)
C12 C15 H15A 108.9
N1 C15 H15A 108.9
C12 C15 H15B 108.9
N1 C15 H15B 108.9
H15A C15 H15B 107.7
N1 C33 C17 105.8(11)
N1 C33 H33A 110.6
C17 C33 H33A 110.6
N1 C33 H33B 110.6
C17 C33 H33B 110.6
H33A C33 H33B 108.7
C33 C17 C18 105.1(11)
C33 C17 H17A 110.7
C18 C17 H17A 110.7
C33 C17 H17B 110.7
C18 C17 H17B 110.7
H17A C17 H17B 108.8
C17 C18 C19 105.2(11)
C17 C18 H18A 110.7
C19 C18 H18A 110.7
C17 C18 H18B 110.7
C19 C18 H18B 110.7
H18A C18 H18B 108.8
N1 C19 C20 109.9(11)
N1 C19 C18 107.1(11)
C20 C19 C18 111.7(11)
N1 C19 H19 109.4
C20 C19 H19 109.4
C18 C19 H19 109.4
N2 C20 C21 107.0(10)
N2 C20 C19 110.6(10)
C21 C20 C19 111.5(11)
N2 C20 H20 109.2
C21 C20 H20 109.2
C19 C20 H20 109.2
C20 C21 C22 102.8(10)
C20 C21 H21A 111.2
C22 C21 H21A 111.2
C20 C21 H21B 111.2
C22 C21 H21B 111.2
H21A C21 H21B 109.1
C21 C22 C23 105.6(11)
C21 C22 H22A 110.6
C23 C22 H22A 110.6
C21 C22 H22B 110.6
C23 C22 H22B 110.6
H22A C22 H22B 108.7
N2 C23 C22 107.3(11)
N2 C23 H23A 110.2
C22 C23 H23A 110.2
N2 C23 H23B 110.2
C22 C23 H23B 110.2
H23A C23 H23B 108.5
C25 C24 N2 114.3(10)
C25 C24 H24A 108.7
N2 C24 H24A 108.7
C25 C24 H24B 108.7
N2 C24 H24B 108.7
H24A C24 H24B 107.6
C26 C25 C30 120.6(13)
C26 C25 C24 119.1(12)
C30 C25 C24 120.3(12)
C25 C26 C27 120.6(13)
C25 C26 H26 119.7
C27 C26 H26 119.7
C28 C27 C26 118.3(13)
C28 C27 C32 120.7(16)
C26 C27 C32 120.9(16)
C27 C28 C29 123.2(14)
C27 C28 H28 118.4
C29 C28 H28 118.4
C28 C29 C30 118.5(14)
C28 C29 C31 122.9(14)
C30 C29 C31 118.6(13)
O4 C30 C25 121.0(12)
O4 C30 C29 120.2(13)
C25 C30 C29 118.7(13)
C29 C31 H31A 109.5
C29 C31 H31B 109.5
H31A C31 H31B 109.5
C29 C31 H31C 109.5
H31A C31 H31C 109.5
H31B C31 H31C 109.5
C27 C32 H32A 109.5
C27 C32 H32B 109.5
H32A C32 H32B 109.5
C27 C32 H32C 109.5
H32A C32 H32C 109.5
H32B C32 H32C 109.5

loop_
_geom_bond_atom_site_label_1
_geom_bond_atom_site_label_2
_geom_bond_distance
Zr01 O2 1.937(10)
Zr01 O1 1.979(9)
Zr01 O4 2.061(10)
Zr01 O3 2.068(9)
Zr01 N2 2.434(9)
Zr01 N1 2.451(10)
O1 C1 1.428(16)
N1 C33 1.494(16)
N1 C19 1.500(17)
N1 C15 1.518(16)
C1 C3 1.48(2)
C1 C2 1.51(2)
C1 H1 1
O2 C4 1.398(19)
N2 C20 1.477(13)
N2 C23 1.498(15)
N2 C24 1.537(16)
C2 H2A 0.98
C2 H2B 0.98
C2 H2C 0.98
O3 C7 1.331(15)
C3 H3A 0.98
C3 H3B 0.98
C3 H3C 0.98
O4 C30 1.314(16)
C4 C5 1.48(2)
C4 C6 1.52(2)
C4 H4 1
C5 H5A 0.98
C5 H5B 0.98
C5 H5C 0.98
C6 H6A 0.98
C6 H6B 0.98
C6 H6C 0.98
C7 C12 1.390(18)
C7 C8 1.399(19)
C8 C9 1.39(2)
C8 C13 1.466(19)
C9 C10 1.38(2)
C9 H9 0.95
C10 C11 1.404(18)
C10 C14 1.524(18)
C11 C12 1.406(18)
C11 H11 0.95
C12 C15 1.511(19)
C13 H13A 0.98
C13 H13B 0.98
C13 H13C 0.98
C14 H14A 0.98
C14 H14B 0.98
C14 H14C 0.98
C15 H15A 0.99
C15 H15B 0.99
C33 C17 1.52(2)
C33 H33A 0.99
C33 H33B 0.99
C17 C18 1.53(2)
C17 H17A 0.99
C17 H17B 0.99
C18 C19 1.537(18)
C18 H18A 0.99
C18 H18B 0.99
C19 C20 1.534(16)
C19 H19 1
C20 C21 1.527(17)
C20 H20 1
C21 C22 1.54(2)
C21 H21A 0.99
C21 H21B 0.99
C22 C23 1.55(2)
C22 H22A 0.99
C22 H22B 0.99
C23 H23A 0.99
C23 H23B 0.99
C24 C25 1.489(19)
C24 H24A 0.99
C24 H24B 0.99
C25 C26 1.386(19)
C25 C30 1.403(19)
C26 C27 1.39(2)
C26 H26 0.95
C27 C28 1.38(2)
C27 C32 1.51(2)
C28 C29 1.38(2)
C28 H28 0.95
C29 C30 1.421(19)
C29 C31 1.50(2)
C31 H31A 0.98
C31 H31B 0.98
C31 H31C 0.98
C32 H32A 0.98
C32 H32B 0.98
C32 H32C 0.98

loop_
_geom_torsion_atom_site_label_1
_geom_torsion_atom_site_label_2
_geom_torsion_atom_site_label_3
_geom_torsion_atom_site_label_4
_geom_torsion
Zr01 O1 C1 C3 25(3)
Zr01 O1 C1 C2 -101(2)
Zr01 O3 C7 C12 21(2)
Zr01 O3 C7 C8 -159.1(11)
O3 C7 C8 C9 178.4(11)
C12 C7 C8 C9 -2.1(19)
O3 C7 C8 C13 -0.2(19)
C12 C7 C8 C13 179.3(12)
C7 C8 C9 C10 1(2)
C13 C8 C9 C10 179.8(14)
C8 C9 C10 C11 0(2)
C8 C9 C10 C14 178.9(13)
C9 C10 C11 C12 -1.3(19)
C14 C10 C11 C12 -179.8(12)
O3 C7 C12 C11 -179.2(11)
C8 C7 C12 C11 1.2(18)
O3 C7 C12 C15 1.2(18)
C8 C7 C12 C15 -178.4(12)
C10 C11 C12 C7 0.5(19)
C10 C11 C12 C15 -179.8(12)
C7 C12 C15 N1 -51.5(17)
C11 C12 C15 N1 128.8(12)
C33 N1 C15 C12 -165.4(11)
C19 N1 C15 C12 -54.7(13)
Zr01 N1 C15 C12 70.9(12)
C19 N1 C33 C17 -37.6(13)
C15 N1 C33 C17 78.0(13)
Zr01 N1 C33 C17 -162.7(8)
N1 C33 C17 C18 29.0(14)
C33 C17 C18 C19 -8.9(14)
C33 N1 C19 C20 -89.7(12)
C15 N1 C19 C20 158.2(10)
Zr01 N1 C19 C20 36.0(11)
C33 N1 C19 C18 31.8(13)
C15 N1 C19 C18 -80.3(11)
Zr01 N1 C19 C18 157.5(8)
C17 C18 C19 N1 -14.1(13)
C17 C18 C19 C20 106.4(13)
C23 N2 C20 C21 38.0(12)
C24 N2 C20 C21 -75.6(11)
Zr01 N2 C20 C21 163.2(7)
C23 N2 C20 C19 -83.7(12)
C24 N2 C20 C19 162.8(10)
Zr01 N2 C20 C19 41.5(12)
N1 C19 C20 N2 -50.8(14)
C18 C19 C20 N2 -169.6(10)
N1 C19 C20 C21 -169.8(9)
C18 C19 C20 C21 71.5(14)
N2 C20 C21 C22 -34.2(13)
C19 C20 C21 C22 86.8(13)
C20 C21 C22 C23 16.6(14)
C20 N2 C23 C22 -26.4(13)
C24 N2 C23 C22 88.7(12)
Zr01 N2 C23 C22 -151.2(9)
C21 C22 C23 N2 5.6(15)
C20 N2 C24 C25 -52.9(13)
C23 N2 C24 C25 -164.1(11)
Zr01 N2 C24 C25 71.8(11)
N2 C24 C25 C26 132.4(12)
N2 C24 C25 C30 -47.4(16)
C30 C25 C26 C27 -1(2)
C24 C25 C26 C27 179.0(12)
C25 C26 C27 C28 3(2)
C25 C26 C27 C32 -177.2(13)
C26 C27 C28 C29 -3(2)
C32 C27 C28 C29 177.4(15)
C27 C28 C29 C30 1(2)
C27 C28 C29 C31 -178.4(14)
Zr01 O4 C30 C25 7(2)
Zr01 O4 C30 C29 -169.5(11)
C26 C25 C30 O4 -177.3(12)
C24 C25 C30 O4 2.5(19)
C26 C25 C30 C29 -1(2)
C24 C25 C30 C29 178.6(12)
C28 C29 C30 O4 177.6(12)
C31 C29 C30 O4 -3(2)
C28 C29 C30 C25 1(2)
C31 C29 C30 C25 -179.3(13)
